data_7014207
loop_
_publ_author_name
'Salmon, Lionel'
'Thu\'ery, Pierre'
'Ephritikhine, Michel'

_publ_section_title
;
 Synthesis and crystal structure of uranium(IV) complexes with
 compartmental Schiff bases: from mononuclear species to tri- and
 tetranuclear clusters.
;
_journal_issue 10
_journal_name_full 'Dalton transactions (Cambridge, England : 2003)'
_journal_page_first 1635
_journal_page_last 1643
_journal_paper_doi 10.1039/b403459g
_journal_year 2004
_chemical_formula_sum 'C46 H56 N4 O9 U'
_chemical_formula_weight 1046.98
_space_group_IT_number 14
_symmetry_cell_setting monoclinic
_symmetry_space_group_name_Hall '-P 2ybc'
_symmetry_space_group_name_H-M 'P 1 21/c 1'
_atom_sites_solution_hydrogens geom
_atom_sites_solution_primary direct
_atom_sites_solution_secondary difmap
_audit_creation_method SHELXL-97
_cell_angle_alpha 90.00
_cell_angle_beta 111.138(3)
_cell_angle_gamma 90.00
_cell_formula_units_Z 4
_cell_length_a 13.5520(8)
_cell_length_b 30.4244(18)
_cell_length_c 11.2771(5)
_cell_measurement_reflns_used 29627
_cell_measurement_temperature 100(2)
_cell_measurement_theta_max 25.68
_cell_measurement_theta_min 2.79
_cell_volume 4336.8(4)
_computing_cell_refinement 'DENZO-SMN (Otwinowski & Minor, 1997)'
_computing_data_collection 'Kappa-CCD software (Nonius B.V., 1998)'
_computing_data_reduction 'DENZO-SMN (Otwinowski & Minor, 1997)'
_computing_molecular_graphics 'SHELXTL (Sheldrick, 1999)'
_computing_publication_material 'SHELXTL (Sheldrick, 1999)'
_computing_structure_refinement 'SHELXL-97 (Sheldrick, 1997)'
_computing_structure_solution 'SHELXS-97 (Sheldrick, 1990)'
_diffrn_ambient_temperature 100(2)
_diffrn_detector_area_resol_mean 18
_diffrn_measured_fraction_theta_full 0.994
_diffrn_measured_fraction_theta_max 0.994
_diffrn_measurement_device_type 'Nonius Kappa-CCD'
_diffrn_measurement_method '\f scans'
_diffrn_radiation_monochromator graphite
_diffrn_radiation_source 'fine-focus sealed tube'
_diffrn_radiation_type MoK\a
_diffrn_radiation_wavelength 0.71073
_diffrn_reflns_av_R_equivalents 0.1093
_diffrn_reflns_av_sigmaI/netI 0.0941
_diffrn_reflns_limit_h_max 16
_diffrn_reflns_limit_h_min -16
_diffrn_reflns_limit_k_max 36
_diffrn_reflns_limit_k_min -37
_diffrn_reflns_limit_l_max 13
_diffrn_reflns_limit_l_min -13
_diffrn_reflns_number 29627
_diffrn_reflns_theta_full 25.68
_diffrn_reflns_theta_max 25.68
_diffrn_reflns_theta_min 2.79
_diffrn_standards_decay_% 0
_exptl_absorpt_coefficient_mu 3.803
_exptl_absorpt_correction_T_max 0.925
_exptl_absorpt_correction_T_min 0.594
_exptl_absorpt_correction_type refdelf
_exptl_absorpt_process_details 'program DELABS from PLATON (Spek, 2000)'
_exptl_crystal_colour 'translucent dark orange'
_exptl_crystal_density_diffrn 1.604
_exptl_crystal_density_meas ?
_exptl_crystal_description platelet
_exptl_crystal_F_000 2096
_exptl_crystal_size_max 0.40
_exptl_crystal_size_mid 0.10
_exptl_crystal_size_min 0.02
_refine_diff_density_max 0.503
_refine_diff_density_min -0.635
_refine_diff_density_rms 0.122
_refine_ls_extinction_method none
_refine_ls_goodness_of_fit_ref 1.001
_refine_ls_hydrogen_treatment constr
_refine_ls_matrix_type full
_refine_ls_number_parameters 549
_refine_ls_number_reflns 8193
_refine_ls_number_restraints 12
_refine_ls_restrained_S_all 1.002
_refine_ls_R_factor_all 0.0868
_refine_ls_R_factor_gt 0.0455
_refine_ls_shift/su_max 0.001
_refine_ls_shift/su_mean 0.000
_refine_ls_structure_factor_coef Fsqd
_refine_ls_weighting_details 'calc w=1/[\s^2^(Fo^2^)+(0.0204P)^2^+1.3956P] where P=(Fo^2^+2Fc^2^)/3'
_refine_ls_weighting_scheme calc
_refine_ls_wR_factor_gt 0.0803
_refine_ls_wR_factor_ref 0.0927
_reflns_number_gt 5507
_reflns_number_total 8193
_reflns_threshold_expression >2sigma(I)
_cod_data_source_file b403459g.txt
_cod_data_source_block 4.thf
_cod_original_sg_symbol_H-M 'P 21/c'
_cod_database_code 7014207

loop_
_symmetry_equiv_pos_as_xyz
'x, y, z'
'-x, y+1/2, -z+1/2'
'-x, -y, -z'
'x, -y-1/2, z-1/2'

loop_
_atom_site_label
_atom_site_type_symbol
_atom_site_fract_x
_atom_site_fract_y
_atom_site_fract_z
_atom_site_U_iso_or_equiv
_atom_site_adp_type
_atom_site_occupancy
_atom_site_symmetry_multiplicity
_atom_site_calc_flag
_atom_site_refinement_flags
_atom_site_disorder_assembly
_atom_site_disorder_group
U U 0.81268(2) 0.138226(9) 0.20595(2) 0.02943(8) Uani 1 1 d . . .
O1A O 0.4718(4) 0.16973(17) 0.1347(4) 0.0402(12) Uani 1 1 d . . .
O2A O 0.6750(4) 0.18233(14) 0.1825(4) 0.0328(11) Uani 1 1 d . . .
O3A O 0.9139(4) 0.08035(14) 0.2939(4) 0.0318(11) Uani 1 1 d . . .
O4A O 0.9931(4) 0.04837(15) 0.5271(4) 0.0346(11) Uani 1 1 d . . .
N1A N 0.8278(5) 0.20886(18) 0.0834(5) 0.0347(14) Uani 1 1 d . . .
N2A N 0.9551(5) 0.12675(17) 0.1024(5) 0.0332(13) Uani 1 1 d . . .
C1A C 0.3644(6) 0.1583(3) 0.1023(8) 0.053(2) Uani 1 1 d . . .
H1A H 0.3234 0.1844 0.0978 0.080 Uiso 1 1 calc R . .
H1B H 0.3571 0.1389 0.1658 0.080 Uiso 1 1 calc R . .
H1C H 0.3397 0.1438 0.0213 0.080 Uiso 1 1 calc R . .
C2A C 0.4974(6) 0.1967(2) 0.0512(6) 0.0373(17) Uani 1 1 d . . .
C3A C 0.6068(6) 0.2022(2) 0.0807(6) 0.0324(16) Uani 1 1 d . . .
C4A C 0.6397(6) 0.2293(2) 0.0011(6) 0.0332(16) Uani 1 1 d . . .
C5A C 0.5643(6) 0.2505(2) -0.1035(6) 0.0397(18) Uani 1 1 d . . .
H5A H 0.5868 0.2694 -0.1534 0.048 Uiso 1 1 calc R . .
C6A C 0.4581(7) 0.2436(2) -0.1327(7) 0.0425(19) Uani 1 1 d . . .
H6A H 0.4088 0.2571 -0.2033 0.051 Uiso 1 1 calc R . .
C7A C 0.4246(7) 0.2160(3) -0.0549(7) 0.046(2) Uani 1 1 d . . .
H7A H 0.3528 0.2107 -0.0752 0.055 Uiso 1 1 calc R . .
C8A C 0.7523(6) 0.2347(2) 0.0201(6) 0.0336(16) Uani 1 1 d . . .
H8A H 0.7705 0.2592 -0.0172 0.040 Uiso 1 1 calc R . .
C9A C 0.9339(6) 0.2199(2) 0.0857(6) 0.0360(17) Uani 1 1 d . . .
H9A H 0.9855 0.2124 0.1684 0.043 Uiso 1 1 calc R . .
H9B H 0.9378 0.2513 0.0740 0.043 Uiso 1 1 calc R . .
C10A C 0.9623(6) 0.1960(2) -0.0169(6) 0.0364(17) Uani 1 1 d . . .
C11A C 0.9307(6) 0.1465(2) -0.0224(6) 0.0332(16) Uani 1 1 d . . .
H11A H 0.8553 0.1438 -0.0697 0.040 Uiso 1 1 calc R . .
H11B H 0.9674 0.1304 -0.0682 0.040 Uiso 1 1 calc R . .
C12A C 1.0425(6) 0.1061(2) 0.1517(6) 0.0342(16) Uani 1 1 d . . .
H12A H 1.0844 0.1039 0.1023 0.041 Uiso 1 1 calc R . .
C13A C 1.0840(5) 0.0855(2) 0.2770(6) 0.0310(15) Uani 1 1 d . . .
C14A C 1.0175(6) 0.0745(2) 0.3430(6) 0.0344(16) Uani 1 1 d . . .
C15A C 1.0647(6) 0.0574(2) 0.4676(7) 0.0360(17) Uani 1 1 d . . .
C16A C 1.1706(6) 0.0504(2) 0.5197(7) 0.0376(17) Uani 1 1 d . . .
H16A H 1.1996 0.0388 0.6013 0.045 Uiso 1 1 calc R . .
C17A C 1.2375(6) 0.0604(2) 0.4524(7) 0.0420(18) Uani 1 1 d . . .
H17A H 1.3101 0.0559 0.4891 0.050 Uiso 1 1 calc R . .
C18A C 1.1931(6) 0.0770(2) 0.3316(7) 0.0442(19) Uani 1 1 d . . .
H18A H 1.2360 0.0827 0.2849 0.053 Uiso 1 1 calc R . .
C19A C 1.0382(6) 0.0347(2) 0.6570(6) 0.0387(17) Uani 1 1 d . . .
H19A H 1.0777 0.0081 0.6625 0.058 Uiso 1 1 calc R . .
H19B H 0.9828 0.0297 0.6895 0.058 Uiso 1 1 calc R . .
H19C H 1.0845 0.0573 0.7062 0.058 Uiso 1 1 calc R . .
C20A C 1.0822(6) 0.2002(2) 0.0178(7) 0.0400(18) Uani 1 1 d . . .
H20A H 1.1027 0.1852 -0.0446 0.060 Uiso 1 1 calc R . .
H20B H 1.1181 0.1873 0.0999 0.060 Uiso 1 1 calc R . .
H20C H 1.1010 0.2307 0.0200 0.060 Uiso 1 1 calc R . .
C21A C 0.9024(6) 0.2156(2) -0.1490(6) 0.0386(18) Uani 1 1 d . . .
H21A H 0.9235 0.2456 -0.1509 0.058 Uiso 1 1 calc R . .
H21B H 0.8277 0.2144 -0.1664 0.058 Uiso 1 1 calc R . .
H21C H 0.9185 0.1990 -0.2121 0.058 Uiso 1 1 calc R . .
O1B O 0.6321(4) 0.14937(15) -0.2232(4) 0.0404(13) Uani 1 1 d . . .
O2B O 0.7177(4) 0.11633(15) 0.0098(4) 0.0338(11) Uani 1 1 d . . .
O3B O 0.9479(4) 0.17411(15) 0.3450(4) 0.0336(11) Uani 1 1 d . . .
O4B O 1.1498(4) 0.18974(17) 0.3931(4) 0.0423(13) Uani 1 1 d . . .
N1B N 0.6800(4) 0.07697(18) 0.2148(5) 0.0324(13) Uani 1 1 d . . .
N2B N 0.7944(4) 0.13868(19) 0.4283(5) 0.0320(12) Uani 1 1 d . . .
C1B C 0.5788(7) 0.1769(3) -0.3301(6) 0.048(2) Uani 1 1 d . . .
H1D H 0.5458 0.1590 -0.4039 0.072 Uiso 1 1 calc R . .
H1E H 0.6290 0.1963 -0.3452 0.072 Uiso 1 1 calc R . .
H1F H 0.5258 0.1940 -0.3130 0.072 Uiso 1 1 calc R . .
C2B C 0.5687(6) 0.1235(2) -0.1817(6) 0.0362(17) Uani 1 1 d . . .
C3B C 0.6177(5) 0.1068(2) -0.0567(6) 0.0328(16) Uani 1 1 d . . .
C4B C 0.5565(6) 0.0802(2) -0.0064(6) 0.0351(16) Uani 1 1 d . . .
C5B C 0.4515(6) 0.0694(3) -0.0816(7) 0.0443(19) Uani 1 1 d . . .
H5B H 0.4123 0.0510 -0.0495 0.053 Uiso 1 1 calc R . .
C6B C 0.4073(6) 0.0860(3) -0.2021(7) 0.049(2) Uani 1 1 d . . .
H6B H 0.3374 0.0792 -0.2507 0.059 Uiso 1 1 calc R . .
C7B C 0.4648(6) 0.1128(2) -0.2529(6) 0.0390(18) Uani 1 1 d . . .
H7B H 0.4336 0.1236 -0.3351 0.047 Uiso 1 1 calc R . .
C8B C 0.5992(6) 0.0637(2) 0.1225(6) 0.0334(16) Uani 1 1 d . . .
H8B H 0.5629 0.0402 0.1403 0.040 Uiso 1 1 calc R . .
C9B C 0.7035(6) 0.0549(2) 0.3387(6) 0.0353(17) Uani 1 1 d . . .
H9C H 0.7794 0.0514 0.3794 0.042 Uiso 1 1 calc R . .
H9D H 0.6719 0.0259 0.3246 0.042 Uiso 1 1 calc R . .
C10B C 0.6611(6) 0.0809(2) 0.4280(6) 0.0346(16) Uani 1 1 d . . .
C11B C 0.6877(5) 0.1310(2) 0.4268(6) 0.0340(16) Uani 1 1 d . . .
H11C H 0.6371 0.1444 0.3514 0.041 Uiso 1 1 calc R . .
H11D H 0.6804 0.1450 0.5004 0.041 Uiso 1 1 calc R . .
C12B C 0.8682(5) 0.1453(2) 0.5357(6) 0.0341(16) Uani 1 1 d . . .
H12B H 0.8480 0.1445 0.6063 0.041 Uiso 1 1 calc R . .
C13B C 0.9783(6) 0.1538(2) 0.5613(6) 0.0349(16) Uani 1 1 d . . .
C14B C 1.0136(6) 0.1679(2) 0.4638(6) 0.0309(16) Uani 1 1 d . . .
C15B C 1.1232(6) 0.1763(2) 0.4949(6) 0.0343(16) Uani 1 1 d . . .
C16B C 1.1932(6) 0.1701(2) 0.6160(6) 0.0398(17) Uani 1 1 d . . .
H16B H 1.2651 0.1748 0.6346 0.048 Uiso 1 1 calc R . .
C17B C 1.1574(6) 0.1568(2) 0.7122(7) 0.0399(18) Uani 1 1 d . . .
H17B H 1.2053 0.1532 0.7949 0.048 Uiso 1 1 calc R . .
C18B C 1.0525(6) 0.1489(2) 0.6850(6) 0.0350(17) Uani 1 1 d . . .
H18B H 1.0296 0.1401 0.7499 0.042 Uiso 1 1 calc R . .
C19B C 1.2586(6) 0.1935(3) 0.4151(8) 0.058(2) Uani 1 1 d . . .
H19D H 1.2903 0.2141 0.4827 0.087 Uiso 1 1 calc R . .
H19E H 1.2677 0.2037 0.3391 0.087 Uiso 1 1 calc R . .
H19F H 1.2919 0.1654 0.4383 0.087 Uiso 1 1 calc R . .
C20B C 0.7150(7) 0.0625(2) 0.5623(7) 0.046(2) Uani 1 1 d . . .
H20D H 0.6897 0.0778 0.6201 0.070 Uiso 1 1 calc R . .
H20E H 0.7902 0.0663 0.5883 0.070 Uiso 1 1 calc R . .
H20F H 0.6989 0.0318 0.5627 0.070 Uiso 1 1 calc R . .
C21B C 0.5429(6) 0.0763(3) 0.3890(7) 0.0457(19) Uani 1 1 d . . .
H21D H 0.5257 0.0465 0.4012 0.069 Uiso 1 1 calc R . .
H21E H 0.5096 0.0841 0.3011 0.069 Uiso 1 1 calc R . .
H21F H 0.5182 0.0955 0.4400 0.069 Uiso 1 1 calc R . .
O1 O 0.2892(5) 0.04145(18) 0.0925(5) 0.0561(16) Uani 1 1 d . . .
C1 C 0.3002(7) 0.0012(3) 0.1596(8) 0.052(2) Uani 1 1 d . . .
H1G H 0.3228 0.0067 0.2503 0.063 Uiso 1 1 calc R . .
H1H H 0.3524 -0.0173 0.1438 0.063 Uiso 1 1 calc R . .
C2 C 0.1942(7) -0.0206(3) 0.1127(8) 0.054(2) Uani 1 1 d . . .
H2G H 0.1537 -0.0131 0.1653 0.065 Uiso 1 1 calc R . .
H2H H 0.2013 -0.0524 0.1114 0.065 Uiso 1 1 calc R . .
C3 C 0.1425(9) -0.0022(3) -0.0221(9) 0.083(3) Uani 1 1 d U . .
H3G H 0.1388 -0.0245 -0.0850 0.099 Uiso 1 1 calc R . .
H3H H 0.0715 0.0082 -0.0361 0.099 Uiso 1 1 calc R . .
C4 C 0.2106(7) 0.0342(3) -0.0294(7) 0.062(2) Uani 1 1 d U . .
H4G H 0.2440 0.0272 -0.0901 0.074 Uiso 1 1 calc R . .
H4H H 0.1686 0.0606 -0.0581 0.074 Uiso 1 1 calc R . .

loop_
_atom_site_aniso_label
_atom_site_aniso_U_11
_atom_site_aniso_U_22
_atom_site_aniso_U_33
_atom_site_aniso_U_23
_atom_site_aniso_U_13
_atom_site_aniso_U_12
U 0.03021(13) 0.02906(12) 0.02906(12) 0.00121(14) 0.01072(9) 0.00048(15)
O1A 0.032(3) 0.051(3) 0.037(3) 0.005(2) 0.012(2) 0.003(2)
O2A 0.033(3) 0.032(2) 0.034(2) 0.006(2) 0.012(2) 0.005(2)
O3A 0.033(3) 0.031(2) 0.027(2) 0.001(2) 0.006(2) -0.001(2)
O4A 0.038(3) 0.034(3) 0.030(2) 0.004(2) 0.010(2) 0.004(2)
N1A 0.039(4) 0.035(3) 0.033(3) -0.005(3) 0.015(3) -0.004(3)
N2A 0.039(4) 0.031(3) 0.032(3) 0.000(2) 0.016(3) -0.003(3)
C1A 0.031(5) 0.060(5) 0.061(5) -0.003(4) 0.006(4) -0.004(4)
C2A 0.039(5) 0.039(4) 0.034(4) 0.002(3) 0.013(3) 0.001(3)
C3A 0.036(4) 0.030(4) 0.035(4) -0.001(3) 0.018(3) 0.004(3)
C4A 0.041(5) 0.028(3) 0.032(3) -0.002(3) 0.015(3) 0.003(3)
C5A 0.054(5) 0.033(4) 0.037(4) -0.002(3) 0.023(4) 0.007(4)
C6A 0.048(5) 0.042(4) 0.034(4) 0.004(3) 0.011(4) 0.014(4)
C7A 0.040(5) 0.054(5) 0.044(4) -0.011(4) 0.015(4) 0.001(4)
C8A 0.041(5) 0.031(4) 0.032(3) -0.004(3) 0.017(3) 0.002(3)
C9A 0.044(5) 0.031(4) 0.036(4) -0.003(3) 0.019(3) -0.003(3)
C10A 0.051(5) 0.030(4) 0.032(3) 0.003(3) 0.019(3) -0.004(3)
C11A 0.040(4) 0.030(4) 0.034(3) -0.002(3) 0.020(3) 0.005(3)
C12A 0.038(5) 0.031(4) 0.036(4) -0.005(3) 0.016(3) -0.006(3)
C13A 0.029(4) 0.028(3) 0.035(3) 0.002(3) 0.010(3) 0.004(3)
C14A 0.040(5) 0.028(4) 0.034(4) -0.003(3) 0.011(3) 0.003(3)
C15A 0.034(4) 0.030(4) 0.040(4) -0.001(3) 0.009(3) 0.001(3)
C16A 0.033(4) 0.036(4) 0.037(4) 0.003(3) 0.003(3) -0.005(3)
C17A 0.030(4) 0.038(4) 0.051(4) 0.003(4) 0.007(4) 0.007(3)
C18A 0.038(5) 0.039(4) 0.058(5) -0.008(4) 0.019(4) -0.002(4)
C19A 0.040(5) 0.045(4) 0.028(3) 0.005(3) 0.009(3) 0.002(4)
C20A 0.049(5) 0.035(4) 0.039(4) -0.001(3) 0.020(4) -0.003(4)
C21A 0.055(5) 0.029(4) 0.036(4) -0.005(3) 0.021(4) -0.001(3)
O1B 0.047(3) 0.043(3) 0.028(2) 0.006(2) 0.010(2) 0.001(2)
O2B 0.034(3) 0.036(3) 0.032(2) -0.003(2) 0.013(2) -0.004(2)
O3B 0.037(3) 0.035(3) 0.025(2) -0.002(2) 0.008(2) -0.004(2)
O4B 0.033(3) 0.055(3) 0.040(3) -0.001(2) 0.014(2) -0.013(2)
N1B 0.029(3) 0.034(3) 0.035(3) 0.005(3) 0.012(3) 0.004(3)
N2B 0.038(3) 0.026(3) 0.035(3) -0.001(3) 0.017(2) 0.001(3)
C1B 0.059(6) 0.052(5) 0.036(4) 0.009(4) 0.021(4) 0.011(4)
C2B 0.038(4) 0.037(4) 0.030(3) 0.001(3) 0.009(3) 0.010(3)
C3B 0.028(4) 0.034(4) 0.034(4) -0.009(3) 0.009(3) -0.002(3)
C4B 0.034(4) 0.032(4) 0.037(4) 0.001(3) 0.011(3) 0.000(3)
C5B 0.040(5) 0.054(5) 0.041(4) -0.005(4) 0.017(4) -0.010(4)
C6B 0.038(5) 0.061(5) 0.044(4) -0.006(4) 0.009(4) -0.009(4)
C7B 0.034(4) 0.051(4) 0.026(3) 0.001(3) 0.003(3) 0.005(4)
C8B 0.033(4) 0.034(4) 0.038(4) 0.003(3) 0.019(3) -0.002(3)
C9B 0.039(5) 0.032(4) 0.037(4) 0.003(3) 0.016(3) -0.005(3)
C10B 0.030(4) 0.036(4) 0.039(4) -0.004(3) 0.015(3) -0.004(3)
C11B 0.035(4) 0.034(4) 0.033(3) 0.005(3) 0.012(3) -0.004(3)
C12B 0.037(4) 0.030(4) 0.034(3) 0.000(3) 0.012(3) 0.003(3)
C13B 0.040(5) 0.031(4) 0.034(3) -0.003(3) 0.013(3) 0.002(3)
C14B 0.036(4) 0.023(3) 0.035(4) -0.008(3) 0.014(3) 0.003(3)
C15B 0.033(4) 0.029(4) 0.040(4) 0.000(3) 0.012(3) -0.001(3)
C16B 0.034(4) 0.040(4) 0.042(4) -0.007(3) 0.009(3) -0.001(3)
C17B 0.039(5) 0.041(4) 0.035(4) -0.005(3) 0.009(3) 0.000(3)
C18B 0.047(5) 0.032(4) 0.030(3) -0.003(3) 0.017(3) 0.001(3)
C19B 0.034(5) 0.087(7) 0.055(5) -0.001(5) 0.017(4) -0.021(5)
C20B 0.055(6) 0.044(4) 0.041(4) 0.008(4) 0.019(4) -0.003(4)
C21B 0.036(5) 0.049(5) 0.058(5) -0.001(4) 0.023(4) -0.012(4)
O1 0.071(4) 0.058(4) 0.035(3) 0.003(3) 0.013(3) -0.016(3)
C1 0.050(6) 0.053(5) 0.054(5) 0.000(4) 0.021(4) 0.003(4)
C2 0.065(6) 0.046(5) 0.057(5) 0.005(4) 0.029(5) 0.001(4)
C3 0.097(7) 0.075(6) 0.064(5) 0.007(5) 0.015(5) -0.030(5)
C4 0.057(5) 0.081(6) 0.048(4) 0.001(4) 0.020(4) -0.015(4)

loop_
_atom_type_symbol
_atom_type_description
_atom_type_scat_dispersion_real
_atom_type_scat_dispersion_imag
_atom_type_scat_source
C C 0.0033 0.0016 'International Tables Vol C Tables 4.2.6.8 and 6.1.1.4'
H H 0.0000 0.0000 'International Tables Vol C Tables 4.2.6.8 and 6.1.1.4'
N N 0.0061 0.0033 'International Tables Vol C Tables 4.2.6.8 and 6.1.1.4'
O O 0.0106 0.0060 'International Tables Vol C Tables 4.2.6.8 and 6.1.1.4'
U U -9.6767 9.6646 'International Tables Vol C Tables 4.2.6.8 and 6.1.1.4'

loop_
_geom_angle_atom_site_label_1
_geom_angle_atom_site_label_2
_geom_angle_atom_site_label_3
_geom_angle
_geom_angle_site_symmetry_1
_geom_angle_site_symmetry_3
_geom_angle_publ_flag
O3B U O2B 152.10(16) . . ?
O3B U O3A 81.71(17) . . ?
O2B U O3A 104.37(16) . . ?
O3B U O2A 103.27(17) . . ?
O2B U O2A 84.45(16) . . ?
O3A U O2A 151.50(16) . . ?
O3B U N1A 76.48(17) . . ?
O2B U N1A 81.21(16) . . ?
O3A U N1A 137.21(18) . . ?
O2A U N1A 70.36(17) . . ?
O3B U N2B 70.06(16) . . ?
O2B U N2B 137.50(17) . . ?
O3A U N2B 80.38(16) . . ?
O2A U N2B 75.28(16) . . ?
N1A U N2B 124.01(17) . . ?
O3B U N2A 80.02(17) . . ?
O2B U N2A 76.77(17) . . ?
O3A U N2A 70.07(16) . . ?
O2A U N2A 138.29(16) . . ?
N1A U N2A 70.18(17) . . ?
N2B U N2A 140.50(17) . . ?
O3B U N1B 136.59(16) . . ?
O2B U N1B 70.44(16) . . ?
O3A U N1B 75.02(17) . . ?
O2A U N1B 82.90(17) . . ?
N1A U N1B 142.67(18) . . ?
N2B U N1B 70.26(17) . . ?
N2A U N1B 123.37(17) . . ?
C2A O1A C1A 117.3(6) . . ?
C3A O2A U 131.7(4) . . ?
C15A O4A C19A 115.9(5) . . ?
C8A N1A C9A 116.6(6) . . ?
C8A N1A U 127.0(5) . . ?
C9A N1A U 116.3(4) . . ?
C12A N2A C11A 118.5(6) . . ?
C12A N2A U 126.1(4) . . ?
C11A N2A U 115.4(4) . . ?
C7A C2A O1A 124.6(7) . . ?
C7A C2A C3A 121.1(7) . . ?
O1A C2A C3A 114.3(6) . . ?
O2A C3A C4A 122.4(7) . . ?
O2A C3A C2A 119.6(6) . . ?
C4A C3A C2A 118.0(6) . . ?
C3A C4A C5A 120.2(7) . . ?
C3A C4A C8A 121.7(6) . . ?
C5A C4A C8A 118.1(6) . . ?
C6A C5A C4A 120.8(7) . . ?
C5A C6A C7A 119.3(7) . . ?
C2A C7A C6A 120.5(8) . . ?
N1A C8A C4A 126.0(6) . . ?
N1A C9A C10A 113.0(6) . . ?
C9A C10A C20A 107.5(6) . . ?
C9A C10A C21A 111.1(6) . . ?
C20A C10A C21A 110.8(6) . . ?
C9A C10A C11A 110.4(5) . . ?
C20A C10A C11A 109.9(6) . . ?
C21A C10A C11A 107.1(6) . . ?
N2A C11A C10A 113.4(5) . . ?
N2A C12A C13A 127.3(7) . . ?
C14A C13A C18A 120.0(6) . . ?
C14A C13A C12A 121.3(6) . . ?
C18A C13A C12A 118.7(6) . . ?
O3A C14A C13A 122.3(6) . . ?
O3A C14A C15A 119.8(6) . . ?
C13A C14A C15A 117.9(7) . . ?
C16A C15A O4A 124.9(6) . . ?
C16A C15A C14A 121.0(7) . . ?
O4A C15A C14A 114.1(6) . . ?
C15A C16A C17A 121.2(7) . . ?
C18A C17A C16A 118.5(7) . . ?
C17A C18A C13A 121.2(7) . . ?
C2B O1B C1B 115.9(6) . . ?
C3B O2B U 137.4(4) . . ?
C15B O4B C19B 116.6(6) . . ?
C8B N1B C9B 117.2(6) . . ?
C12B N2B C11B 118.0(5) . . ?
C12B N2B U 126.9(5) . . ?
C11B N2B U 115.2(4) . . ?
O1B C2B C7B 124.7(6) . . ?
O1B C2B C3B 114.8(6) . . ?
C7B C2B C3B 120.5(7) . . ?
O2B C3B C4B 121.8(6) . . ?
O2B C3B C2B 120.2(6) . . ?
C4B C3B C2B 118.0(6) . . ?
C5B C4B C3B 120.2(6) . . ?
C5B C4B C8B 118.4(6) . . ?
C3B C4B C8B 121.4(6) . . ?
C6B C5B C4B 119.8(7) . . ?
C5B C6B C7B 121.1(7) . . ?
C2B C7B C6B 120.3(7) . . ?
N1B C8B C4B 128.6(7) . . ?
N1B C9B C10B 112.4(6) . . ?
C21B C10B C20B 109.4(6) . . ?
C21B C10B C9B 111.6(6) . . ?
C20B C10B C9B 107.5(6) . . ?
C21B C10B C11B 108.1(6) . . ?
C20B C10B C11B 109.6(6) . . ?
C9B C10B C11B 110.5(5) . . ?
N2B C11B C10B 112.8(6) . . ?
N2B C12B C13B 128.2(6) . . ?
C18B C13B C14B 118.9(7) . . ?
C18B C13B C12B 120.0(6) . . ?
C14B C13B C12B 121.1(6) . . ?
O3B C14B C13B 122.4(6) . . ?
O3B C14B C15B 118.9(6) . . ?
C13B C14B C15B 118.6(6) . . ?
C16B C15B O4B 125.1(7) . . ?
C16B C15B C14B 120.6(6) . . ?
O4B C15B C14B 114.3(6) . . ?
C15B C16B C17B 120.3(7) . . ?
C18B C17B C16B 120.1(7) . . ?
C17B C18B C13B 121.3(6) . . ?
C1 O1 C4 106.3(6) . . ?
O1 C1 C2 107.0(7) . . ?
C1 C2 C3 103.0(7) . . ?
C4 C3 C2 105.1(8) . . ?
O1 C4 C3 109.3(7) . . ?

loop_
_geom_bond_atom_site_label_1
_geom_bond_atom_site_label_2
_geom_bond_distance
_geom_bond_site_symmetry_2
_geom_bond_publ_flag
U O3B 2.222(4) . ?
U O2B 2.222(4) . ?
U O3A 2.232(4) . ?
U O2A 2.236(4) . ?
U N1A 2.603(6) . ?
U N2B 2.606(5) . ?
U N2A 2.615(6) . ?
U N1B 2.616(6) . ?
O1A C2A 1.383(8) . ?
O1A C1A 1.411(9) . ?
O2A C3A 1.332(8) . ?
O2A N1A 2.804(7) . ?
O2A O3A 4.331(6) . ?
O3A C14A 1.323(8) . ?
O3A N2A 2.800(7) . ?
O4A C15A 1.391(9) . ?
O4A C19A 1.430(7) . ?
N1A C8A 1.284(9) . ?
N1A C9A 1.467(9) . ?
N1A N2A 3.000(8) . ?
N2A C12A 1.278(9) . ?
N2A C11A 1.455(8) . ?
C2A C7A 1.378(10) . ?
C2A C3A 1.408(10) . ?
C3A C4A 1.404(9) . ?
C4A C5A 1.408(9) . ?
C4A C8A 1.472(10) . ?
C5A C6A 1.373(11) . ?
C6A C7A 1.403(10) . ?
C9A C10A 1.528(9) . ?
C10A C20A 1.534(10) . ?
C10A C21A 1.537(9) . ?
C10A C11A 1.559(9) . ?
C12A C13A 1.460(9) . ?
C13A C14A 1.401(9) . ?
C13A C18A 1.406(10) . ?
C14A C15A 1.415(9) . ?
C15A C16A 1.358(10) . ?
C16A C17A 1.409(10) . ?
C17A C18A 1.372(10) . ?
O1B C2B 1.367(9) . ?
O1B C1B 1.432(8) . ?
O2B C3B 1.323(8) . ?
O2B N1B 2.809(7) . ?
O2B O3B 4.313(6) . ?
O3B C14B 1.328(8) . ?
O3B N2B 2.789(7) . ?
O4B C15B 1.383(8) . ?
O4B C19B 1.410(9) . ?
N1B C8B 1.275(8) . ?
N1B C9B 1.477(8) . ?
N1B N2B 3.005(8) . ?
N2B C12B 1.278(8) . ?
N2B C11B 1.459(8) . ?
C2B C7B 1.384(10) . ?
C2B C3B 1.417(9) . ?
C3B C4B 1.417(9) . ?
C4B C5B 1.408(10) . ?
C4B C8B 1.447(9) . ?
C5B C6B 1.369(10) . ?
C6B C7B 1.387(10) . ?
C9B C10B 1.544(9) . ?
C10B C21B 1.507(10) . ?
C10B C20B 1.531(9) . ?
C10B C11B 1.566(9) . ?
C12B C13B 1.438(10) . ?
C13B C18B 1.403(9) . ?
C13B C14B 1.415(9) . ?
C14B C15B 1.420(10) . ?
C15B C16B 1.367(9) . ?
C16B C17B 1.399(10) . ?
C17B C18B 1.364(10) . ?
O1 C1 1.418(9) . ?
O1 C4 1.420(9) . ?
C1 C2 1.496(11) . ?
C2 C3 1.533(12) . ?
C3 C4 1.462(12) . ?
